data_2204502
loop_
_publ_author_name
'Balasubramani, Kasthuri'
'Francis, Savarimuthu'
'Muthiah, Packianathan Thomas'
'Bocelli, Gabriele'
'Cantoni, Andrea'

_publ_section_title
;
 Diaquabis(7-iodo-8-oxidoquinolinium-5-sulfonato)strontium(II)
 monohydrate
;
_journal_issue 11
_journal_name_full 'Acta Crystallographica Section E'
_journal_page_first m1576
_journal_page_last m1579
_journal_paper_doi 10.1107/S1600536804024067
_journal_volume 60
_journal_year 2004
_chemical_formula_iupac '[Sr (C9 H5 I N O4 S)2 (H2 O)2] , H2 O'
_chemical_formula_moiety 'C18 H14 I2 N2 O10 S2 Sr , H2 O'
_chemical_formula_structural '(Sr 2+) , (C9 H5 I N O4 S 2-)2 , 3H2 O'
_chemical_formula_sum 'C18 H16 I2 N2 O11 S2 Sr'
_chemical_formula_weight 841.89
_chemical_name_common 'Strontium ferron trihydrate'
_chemical_name_systematic
;
Diaquabis(8-oxido-7-iodoquinolinium-5-sulfonato)strontium monohydrate
;
_space_group_IT_number 14
_symmetry_cell_setting monoclinic
_symmetry_space_group_name_Hall '-P 2ybc'
_symmetry_space_group_name_H-M 'P 1 21/c 1'
_atom_sites_solution_hydrogens difmap
_atom_sites_solution_primary direct
_atom_sites_solution_secondary difmap
_cell_angle_alpha 90
_cell_angle_beta 116.95(3)
_cell_angle_gamma 90
_cell_formula_units_Z 4
_cell_length_a 20.539(3)
_cell_length_b 7.012(2)
_cell_length_c 19.243(3)
_cell_measurement_reflns_used 25
_cell_measurement_temperature 293(2)
_cell_measurement_theta_max 30.15
_cell_measurement_theta_min 3.05
_cell_volume 2470.4(11)
_computing_cell_refinement 'MolEN (Fair, 1990)'
_computing_data_collection 'FEBO (Belleti, 1996)'
_computing_data_reduction MolEN
_computing_molecular_graphics 'PLATON (Spek, 2003)'
_computing_publication_material PLATON
_computing_structure_refinement 'SHELXL97 (Sheldrick, 1997)'
_computing_structure_solution 'SHELXS97 (Sheldrick, 1997)'
_diffrn_ambient_temperature 293(2)
_diffrn_measured_fraction_theta_full 0.991
_diffrn_measured_fraction_theta_max 0.991
_diffrn_measurement_device_type 'Philips PW1100'
_diffrn_measurement_method \w
_diffrn_radiation_monochromator graphite
_diffrn_radiation_source 'fine-focus sealed tube'
_diffrn_radiation_type MoKa
_diffrn_radiation_wavelength 0.71069
_diffrn_reflns_av_R_equivalents 0.0913
_diffrn_reflns_av_sigmaI/netI 0.0628
_diffrn_reflns_limit_h_max 28
_diffrn_reflns_limit_h_min 0
_diffrn_reflns_limit_k_max 9
_diffrn_reflns_limit_k_min 0
_diffrn_reflns_limit_l_max 24
_diffrn_reflns_limit_l_min -27
_diffrn_reflns_number 7400
_diffrn_reflns_reduction_process
;
 ?
;
_diffrn_reflns_theta_full 30.15
_diffrn_reflns_theta_max 30.15
_diffrn_reflns_theta_min 3.05
_diffrn_standards_decay_% 0
_diffrn_standards_interval_count 100
_diffrn_standards_interval_time 60
_diffrn_standards_number 1
_exptl_absorpt_coefficient_mu 4.912
_exptl_absorpt_correction_T_max 0.413
_exptl_absorpt_correction_T_min 0.257
_exptl_absorpt_correction_type '\y scan'
_exptl_absorpt_process_details '(North et al., 1968)'
_exptl_crystal_colour red
_exptl_crystal_density_diffrn 2.264
_exptl_crystal_density_meas ?
_exptl_crystal_density_method .
_exptl_crystal_description plate
_exptl_crystal_F_000 1608
_exptl_crystal_size_max 0.33
_exptl_crystal_size_mid 0.27
_exptl_crystal_size_min 0.18
_refine_diff_density_max 3.219
_refine_diff_density_min -3.812
_refine_ls_extinction_method none
_refine_ls_goodness_of_fit_ref 0.998
_refine_ls_hydrogen_treatment constr
_refine_ls_matrix_type full
_refine_ls_number_parameters 328
_refine_ls_number_reflns 7228
_refine_ls_number_restraints 6
_refine_ls_restrained_S_all 1.044
_refine_ls_R_factor_all 0.1145
_refine_ls_R_factor_gt 0.0747
_refine_ls_shift/su_max 0.001
_refine_ls_shift/su_mean 0.000
_refine_ls_structure_factor_coef Fsqd
_refine_ls_weighting_details 'calc w = 1/[\s^2^(Fo^2^)+(0.1552P)^2^] where P = (Fo^2^+2Fc^2^)/3'
_refine_ls_weighting_scheme calc
_refine_ls_wR_factor_gt 0.2033
_refine_ls_wR_factor_ref 0.2300
_reflns_number_gt 4772
_reflns_number_total 7228
_reflns_threshold_expression I>2\s(I)
_cod_data_source_file hb6083.cif
_cod_data_source_block I
_cod_original_sg_symbol_H-M 'P 21/c'
_cod_database_code 2204502
_cod_database_fobs_code 2204502

loop_
_symmetry_equiv_pos_as_xyz
x,y,z
-x,1/2+y,1/2-z
-x,-y,-z
x,1/2-y,1/2+z

loop_
_atom_site_aniso_label
_atom_site_aniso_U_11
_atom_site_aniso_U_22
_atom_site_aniso_U_33
_atom_site_aniso_U_12
_atom_site_aniso_U_13
_atom_site_aniso_U_23
I1 0.0215(3) 0.0615(5) 0.0190(3) 0.0090(3) 0.0049(2) 0.0071(3)
I2 0.0228(3) 0.0397(4) 0.0156(3) -0.0027(2) 0.0033(2) -0.0005(2)
Sr 0.0184(4) 0.0261(4) 0.0300(4) -0.0046(3) 0.0097(3) -0.0015(3)
S1 0.0127(8) 0.0162(8) 0.0185(8) 0.0026(7) 0.0076(7) 0.0001(7)
S2 0.0119(8) 0.0104(8) 0.0186(8) 0.0012(6) 0.0067(7) -0.0002(6)
O1 0.018(3) 0.019(3) 0.023(3) -0.003(2) 0.004(2) -0.008(2)
O1W 0.043(4) 0.015(3) 0.041(4) 0.002(3) 0.029(3) 0.004(3)
O2 0.026(3) 0.012(3) 0.030(3) 0.009(2) 0.011(3) 0.007(2)
O2W 0.027(3) 0.019(3) 0.026(3) 0.004(2) 0.017(3) 0.001(2)
O3 0.023(3) 0.022(3) 0.025(3) -0.001(2) 0.017(2) 0.002(2)
O4 0.008(2) 0.043(4) 0.023(3) -0.004(2) 0.005(2) -0.004(3)
O21 0.023(3) 0.024(3) 0.040(4) 0.003(3) 0.018(3) 0.010(3)
O22 0.038(4) 0.015(3) 0.041(4) 0.005(3) 0.028(3) -0.001(3)
O23 0.015(3) 0.031(3) 0.020(3) 0.000(2) 0.004(2) -0.002(2)
O24 0.014(3) 0.035(4) 0.030(3) 0.000(2) 0.012(2) 0.001(3)
N1 0.012(3) 0.022(3) 0.018(3) -0.006(2) 0.006(2) -0.004(3)
N2 0.015(3) 0.020(3) 0.024(3) -0.002(3) 0.013(3) -0.003(3)
C2 0.028(4) 0.035(5) 0.014(3) -0.006(4) 0.011(3) 0.003(3)
C3 0.024(4) 0.040(5) 0.015(3) -0.002(4) 0.007(3) 0.001(3)
C4 0.018(4) 0.024(4) 0.022(4) 0.000(3) 0.010(3) 0.004(3)
C5 0.018(4) 0.012(3) 0.020(3) 0.001(3) 0.008(3) 0.001(3)
C6 0.018(4) 0.028(4) 0.012(3) 0.001(3) 0.009(3) -0.003(3)
C7 0.017(3) 0.025(4) 0.008(3) 0.001(3) 0.005(3) 0.002(3)
C8 0.007(3) 0.022(4) 0.016(3) -0.003(3) 0.003(3) 0.001(3)
C9 0.011(3) 0.010(3) 0.021(3) 0.000(3) 0.006(3) 0.001(3)
C10 0.014(3) 0.012(3) 0.018(3) 0.000(3) 0.006(3) -0.003(3)
C22 0.035(5) 0.025(4) 0.016(3) -0.005(4) 0.012(3) 0.002(3)
C23 0.034(5) 0.019(4) 0.026(4) 0.000(3) 0.018(4) 0.006(3)
C24 0.021(4) 0.020(4) 0.019(3) -0.001(3) 0.004(3) 0.003(3)
C25 0.013(3) 0.018(4) 0.016(3) 0.000(3) 0.005(3) -0.003(3)
C26 0.015(3) 0.029(4) 0.015(3) 0.005(3) 0.008(3) 0.004(3)
C27 0.013(3) 0.027(4) 0.017(3) 0.006(3) 0.006(3) 0.003(3)
C28 0.013(3) 0.018(4) 0.023(4) -0.002(3) 0.008(3) -0.005(3)
C29 0.014(3) 0.007(3) 0.019(3) -0.001(3) 0.008(3) -0.002(3)
C30 0.021(4) 0.012(3) 0.018(3) -0.008(3) 0.011(3) -0.007(3)
O3W 0.036(4) 0.023(3) 0.025(3) -0.002(3) 0.019(3) 0.002(2)

loop_
_atom_site_label
_atom_site_fract_x
_atom_site_fract_y
_atom_site_fract_z
_atom_site_U_iso_or_equiv
_atom_site_thermal_displace_type
_atom_site_refinement_flags
_atom_site_occupancy
_atom_site_type_symbol
I1 -0.10692(3) 0.44804(12) 0.22932(3) 0.0356(2) Uani . 1.000 I
I2 0.59923(3) 0.12061(9) 0.98932(3) 0.0281(2) Uani . 1.000 I
Sr 0.25453(4) 0.61327(12) 0.64584(5) 0.0253(2) Uani . 1.000 Sr
S1 0.18248(10) 0.3063(3) 0.46392(10) 0.0156(5) Uani . 1.000 S
S2 0.30786(10) 0.1048(3) 0.73804(10) 0.0137(5) Uani . 1.000 S
O1 0.2754(3) -0.0355(8) 0.6758(3) 0.0220(17) Uani . 1.000 O
O1W 0.1946(4) 0.7629(8) 0.5083(4) 0.029(2) Uani . 1.000 O
O2 0.2795(3) 0.2964(8) 0.7125(3) 0.0233(17) Uani . 1.000 O
O2W 0.3175(3) 0.6540(8) 0.7936(3) 0.0221(17) Uani . 1.000 O
O3 0.3025(3) 0.0477(8) 0.8084(3) 0.0210(17) Uani . 1.000 O
O4 0.6268(3) 0.1212(9) 0.8380(3) 0.0254(18) Uani . 1.000 O
O21 0.1884(3) 0.4435(9) 0.4103(4) 0.0276(19) Uani . 1.000 O
O22 0.2010(4) 0.1125(8) 0.4506(4) 0.027(2) Uani . 1.000 O
O23 0.2228(3) 0.3592(9) 0.5465(3) 0.0235(17) Uani . 1.000 O
O24 -0.1332(3) 0.3500(9) 0.3787(3) 0.0256(19) Uani . 1.000 O
N1 0.5348(3) 0.1244(9) 0.6853(4) 0.0176(17) Uani . 1.000 N
N2 -0.0402(4) 0.2350(9) 0.5239(4) 0.0181(17) Uani . 1.000 N
C2 0.4936(5) 0.1256(13) 0.6088(4) 0.025(2) Uani . 1.000 C
C3 0.4177(5) 0.1219(14) 0.5777(5) 0.027(2) Uani . 1.000 C
C4 0.3855(4) 0.1197(12) 0.6265(5) 0.021(2) Uani . 1.000 C
C5 0.4017(4) 0.1096(10) 0.7658(4) 0.0169(19) Uani . 1.000 C
C6 0.4513(4) 0.1129(10) 0.8437(4) 0.018(2) Uani . 1.000 C
C7 0.5267(4) 0.1192(12) 0.8701(4) 0.0169(19) Uani . 1.000 C
C8 0.5585(4) 0.1188(11) 0.8186(4) 0.0158(19) Uani . 1.000 C
C9 0.4296(4) 0.1174(10) 0.7084(4) 0.0145(17) Uani . 1.000 C
C10 0.5066(4) 0.1203(11) 0.7371(4) 0.0151(17) Uani . 1.000 C
C22 0.0012(5) 0.1765(13) 0.5949(5) 0.025(2) Uani . 1.000 C
C23 0.0741(5) 0.1495(12) 0.6210(5) 0.025(3) Uani . 1.000 C
C24 0.1047(4) 0.1901(12) 0.5736(4) 0.022(2) Uani . 1.000 C
C25 0.0885(4) 0.3028(11) 0.4417(4) 0.0163(19) Uani . 1.000 C
C26 0.0394(4) 0.3576(12) 0.3676(4) 0.0192(19) Uani . 1.000 C
C27 -0.0354(4) 0.3683(12) 0.3435(4) 0.0193(19) Uani . 1.000 C
C28 -0.0658(4) 0.3328(11) 0.3954(4) 0.018(2) Uani . 1.000 C
C29 0.0629(4) 0.2564(10) 0.4969(4) 0.0131(17) Uani . 1.000 C
C30 -0.0134(4) 0.2753(10) 0.4728(4) 0.0162(19) Uani . 1.000 C
O3W 0.3037(4) 0.3852(8) 0.8886(3) 0.0260(19) Uani . 1.000 O
H1 -0.08630 0.24860 0.50900 0.0220 Uiso R 1.000 H
H1W 0.16860 0.85350 0.46870 0.0220 Uiso R 1.000 H
H2 -0.01970 0.15280 0.62800 0.0300 Uiso R 1.000 H
H2W 0.20460 0.65280 0.48600 0.0220 Uiso R 1.000 H
H3 0.10270 0.10350 0.67110 0.0300 Uiso R 1.000 H
H3W 0.36770 0.63170 0.82640 0.0220 Uiso R 1.000 H
H4 0.15470 0.17360 0.59190 0.0270 Uiso R 1.000 H
H4W 0.31010 0.76550 0.81770 0.0220 Uiso R 1.000 H
H5 0.05700 0.38900 0.33230 0.0230 Uiso R 1.000 H
H6 0.58150 0.12640 0.70300 0.0210 Uiso R 1.000 H
H7 0.51540 0.12880 0.57580 0.0300 Uiso R 1.000 H
H8 0.38900 0.12100 0.52390 0.0320 Uiso R 1.000 H
H9 0.33490 0.12000 0.60590 0.0250 Uiso R 1.000 H
H10 0.43350 0.11100 0.88040 0.0220 Uiso R 1.000 H
H5W 0.28590 0.39010 0.92680 0.0220 Uiso R 1.000 H
H6W 0.30550 0.25110 0.87720 0.0220 Uiso R 1.000 H

loop_
_atom_type_symbol
_atom_type_description
_atom_type_scat_dispersion_real
_atom_type_scat_dispersion_imag
_atom_type_scat_source
Sr Sr -1.5307 3.2498 'International Tables Vol C Tables 4.2.6.8 and 6.1.1.4'
S S 0.1246 0.1234 'International Tables Vol C Tables 4.2.6.8 and 6.1.1.4'
O O 0.0106 0.0060 'International Tables Vol C Tables 4.2.6.8 and 6.1.1.4'
N N 0.0061 0.0033 'International Tables Vol C Tables 4.2.6.8 and 6.1.1.4'
I I -0.4742 1.8119 'International Tables Vol C Tables 4.2.6.8 and 6.1.1.4'
H H 0.0000 0.0000 'International Tables Vol C Tables 4.2.6.8 and 6.1.1.4'
C C 0.0033 0.0016 'International Tables Vol C Tables 4.2.6.8 and 6.1.1.4'

loop_
_geom_angle_atom_site_label_1
_geom_angle_atom_site_label_2
_geom_angle_atom_site_label_3
_geom_angle_site_symmetry_1
_geom_angle_site_symmetry_3
_geom_angle
_geom_angle_publ_flag
O1W Sr O2 . . 141.14(18) yes
O1W Sr O2W . . 149.59(19) yes
O1W Sr O23 . . 70.39(19) yes
O1W Sr O24 . 3_566 77.2(2) yes
O2 Sr O2W . . 69.21(18) yes
O2 Sr O23 . . 71.18(18) yes
O2 Sr O24 . 3_566 98.9(2) yes
O2W Sr O23 . . 139.88(19) yes
O2W Sr O24 . 3_566 99.7(2) yes
O23 Sr O24 . 3_566 92.3(2) yes
O21 S1 O22 . . 112.2(4) n
O21 S1 O23 . . 114.4(4) n
O21 S1 C25 . . 105.6(4) n
O22 S1 O23 . . 111.1(4) n
O22 S1 C25 . . 106.5(4) n
O23 S1 C25 . . 106.4(4) n
O1 S2 O2 . . 112.4(3) n
O1 S2 O3 . . 112.2(3) n
O1 S2 C5 . . 107.1(4) n
O2 S2 O3 . . 112.2(4) n
O2 S2 C5 . . 107.5(4) n
O3 S2 C5 . . 104.9(4) n
Sr O1 S2 1_545 . 144.5(3) n
Sr O2 S2 . . 161.7(4) n
Sr O4 C8 2_646 . 171.5(5) n
Sr O23 S1 . . 147.1(4) n
Sr O24 C28 3_566 . 177.3(5) n
Sr O1W H2W . . 91.87 no
H1W O1W H2W . . 109.85 no
Sr O1W H1W . . 158.19 no
H3W O2W H4W . . 100.15 no
Sr O2W H3W . . 125.00 no
Sr O2W H4W . . 121.38 no
H5W O3W H6W . . 105.96 no
C2 N1 C10 . . 123.0(8) n
C22 N2 C30 . . 122.6(9) n
C2 N1 H6 . . 118.43 no
C10 N1 H6 . . 118.59 no
C30 N2 H1 . . 118.79 no
C22 N2 H1 . . 118.65 no
N1 C2 C3 . . 120.3(9) n
C2 C3 C4 . . 119.9(8) no
C3 C4 C9 . . 119.8(8) no
S2 C5 C9 . . 121.7(5) n
C6 C5 C9 . . 118.2(8) no
S2 C5 C6 . . 120.0(6) n
C5 C6 C7 . . 123.2(8) no
I2 C7 C8 . . 116.3(6) n
C6 C7 C8 . . 122.3(7) no
I2 C7 C6 . . 121.4(6) n
C7 C8 C10 . . 114.5(8) no
O4 C8 C7 . . 126.2(7) n
O4 C8 C10 . . 119.3(7) n
C5 C9 C10 . . 117.2(6) no
C4 C9 C5 . . 124.8(8) no
C4 C9 C10 . . 118.0(7) no
C8 C10 C9 . . 124.5(7) no
N1 C10 C9 . . 119.0(6) n
N1 C10 C8 . . 116.5(8) n
N2 C22 C23 . . 121.1(9) n
C22 C23 C24 . . 119.5(8) no
C23 C24 C29 . . 121.8(8) no
S1 C25 C26 . . 116.8(6) n
S1 C25 C29 . . 123.6(6) n
C26 C25 C29 . . 119.5(8) no
C25 C26 C27 . . 122.7(8) no
I1 C27 C26 . . 120.6(6) n
I1 C27 C28 . . 117.6(6) n
C26 C27 C28 . . 121.8(7) no
O24 C28 C27 . . 125.4(7) n
O24 C28 C30 . . 120.1(7) n
C27 C28 C30 . . 114.5(8) no
C25 C29 C30 . . 117.4(6) no
C24 C29 C25 . . 127.1(8) no
C24 C29 C30 . . 115.5(7) no
N2 C30 C29 . . 119.5(7) n
C28 C30 C29 . . 123.9(7) no
N2 C30 C28 . . 116.6(8) n
N1 C2 H7 . . 119.81 no
C3 C2 H7 . . 119.93 no
C4 C3 H8 . . 120.17 no
C2 C3 H8 . . 119.93 no
C3 C4 H9 . . 120.05 no
C9 C4 H9 . . 120.11 no
C7 C6 H10 . . 118.50 no
C5 C6 H10 . . 118.28 no
N2 C22 H2 . . 119.26 no
C23 C22 H2 . . 119.66 no
C24 C23 H3 . . 120.26 no
C22 C23 H3 . . 120.24 no
C23 C24 H4 . . 119.32 no
C29 C24 H4 . . 118.83 no
C25 C26 H5 . . 118.58 no
C27 C26 H5 . . 118.71 no

loop_
_geom_bond_atom_site_label_1
_geom_bond_atom_site_label_2
_geom_bond_site_symmetry_2
_geom_bond_distance
_geom_bond_publ_flag
I1 C27 . 2.091(7) n
I2 C7 . 2.094(7) n
Sr O1W . 2.582(7) yes
Sr O2 . 2.500(6) yes
Sr O2W . 2.551(5) yes
Sr O23 . 2.475(6) yes
Sr O24 3_566 2.331(7) yes
Sr O1 1_565 2.521(6) yes
Sr O4 2_656 2.314(7) yes
S1 O21 . 1.456(7) n
S1 O22 . 1.465(6) n
S1 O23 . 1.468(6) n
S1 C25 . 1.778(9) n
S2 O1 . 1.457(6) n
S2 O2 . 1.458(6) n
S2 O3 . 1.463(6) n
S2 C5 . 1.752(9) n
O4 C8 . 1.278(11) n
O24 C28 . 1.277(11) n
O1W H1W . 0.9490 no
O1W H2W . 0.9499 no
O2W H3W . 0.9466 no
O2W H4W . 0.9557 no
O3W H5W . 0.9585 no
O3W H6W . 0.9701 no
N1 C2 . 1.324(10) yes
N1 C10 . 1.361(11) yes
N2 C30 . 1.357(11) yes
N2 C22 . 1.306(11) yes
N1 H6 . 0.8603 no
N2 H1 . 0.8612 no
C2 C3 . 1.394(15) no
C3 C4 . 1.372(14) no
C4 C9 . 1.418(11) no
C5 C9 . 1.458(11) no
C5 C6 . 1.379(10) no
C6 C7 . 1.395(12) no
C7 C8 . 1.413(12) no
C8 C10 . 1.442(10) no
C9 C10 . 1.419(12) no
C22 C23 . 1.360(15) no
C23 C24 . 1.352(13) no
C24 C29 . 1.408(10) no
C25 C29 . 1.420(11) no
C25 C26 . 1.376(10) no
C26 C27 . 1.391(12) no
C27 C28 . 1.419(12) no
C28 C30 . 1.444(10) no
C29 C30 . 1.425(12) no
C2 H7 . 0.9284 no
C3 H8 . 0.9307 no
C4 H9 . 0.9294 no
C6 H10 . 0.9309 no
C22 H2 . 0.9303 no
C23 H3 . 0.9302 no
C24 H4 . 0.9296 no
C26 H5 . 0.9291 no

loop_
_geom_contact_atom_site_label_1
_geom_contact_atom_site_label_2
_geom_contact_distance
_geom_contact_site_symmetry_2
_geom_contact_publ_flag
I1 O24 3.230(6) . y
I1 O22 3.315(7) 2_555 y
I2 O4 3.208(6) . y

loop_
_geom_hbond_atom_site_label_D
_geom_hbond_atom_site_label_H
_geom_hbond_atom_site_label_A
_geom_hbond_site_symmetry_A
_geom_hbond_distance_DH
_geom_hbond_distance_HA
_geom_hbond_distance_DA
_geom_hbond_angle_DHA
_geom_hbond_publ_flag
N2 H1 O24 . 0.86 2.35 2.696(9) 104 yes
N2 H1 O1W 3_566 0.86 2.10 2.943(13) 167 yes
O1W H1W O22 1_565 0.95 2.02 2.719(9) 129 yes
O1W H2W O21 . 0.95 1.99 2.893(9) 159 yes
O2W H3W N1 2_656 0.95 2.11 2.880(10) 137 yes
O2W H4W O3 1_565 0.96 1.99 2.807(8) 143 yes
O3W H5W O22 4_555 0.96 1.99 2.856(12) 149 yes
N1 H6 O4 . 0.86 2.33 2.678(9) 105 yes
N1 H6 O2W 2_646 0.86 2.05 2.880(10) 161 yes
O3W H6W O3 . 0.97 1.93 2.819(8) 152 yes
C24 H4 O23 . 0.93 2.35 2.951(11) 122 yes
C26 H5 O21 . 0.93 2.45 2.850(11) 106 yes
C3 H8 O3W 4_554 0.93 2.39 3.317(10) 174 yes
C4 H9 O1 . 0.93 2.45 3.024(11) 120 yes
C6 H10 O3 . 0.93 2.44 2.851(11) 106 yes

loop_
_geom_torsion_atom_site_label_1
_geom_torsion_atom_site_label_2
_geom_torsion_atom_site_label_3
_geom_torsion_atom_site_label_4
_geom_torsion_site_symmetry_1
_geom_torsion_site_symmetry_4
_geom_torsion
_geom_torsion_publ_flag
O1W Sr O23 S1 . . -13.2(7) no
O2 Sr O23 S1 . . 160.9(8) no
O2W Sr O23 S1 . . 170.4(6) no
O24 Sr O23 S1 3_566 . 62.3(7) no
O24 Sr O1W H1W 3_566 . 58.07 no
O24 Sr O1W H2W 3_566 . -116.56 no
O1W Sr O2W H3W . . -107.55 no
O1W Sr O2W H4W . . 25.23 no
O2 Sr O2W H3W . . 75.36 no
O2 Sr O2W H4W . . -151.86 no
O23 Sr O2W H3W . . 65.78 no
O23 Sr O2W H4W . . -161.44 no
O24 Sr O2W H3W 3_566 . 171.22 no
O2 Sr O1W H1W . . 146.32 no
O2 Sr O1W H2W . . -28.31 no
O2W Sr O1W H1W . . -29.33 no
O2W Sr O1W H2W . . 156.04 no
O23 Sr O1W H1W . . 155.23 no
O23 Sr O1W H2W . . -19.40 no
O24 Sr O2W H4W 3_566 . -55.99 no
O21 S1 O23 Sr . . 44.5(9) no
O22 S1 O23 Sr . . 172.8(7) no
O21 S1 C25 C26 . . 24.4(7) no
O21 S1 C25 C29 . . -152.4(6) no
O22 S1 C25 C26 . . -95.1(7) no
O22 S1 C25 C29 . . 88.2(7) no
O23 S1 C25 C26 . . 146.3(6) no
O23 S1 C25 C29 . . -30.4(7) no
C25 S1 O23 Sr . . -71.6(8) no
O2 S2 C5 C9 . . -74.7(6) no
O2 S2 O1 Sr . 1_545 -162.6(6) no
O3 S2 O1 Sr . 1_545 -35.1(8) no
C5 S2 O1 Sr . 1_545 79.5(7) no
O1 S2 C5 C6 . . -136.0(6) no
O1 S2 C5 C9 . . 46.3(7) no
O2 S2 C5 C6 . . 103.0(6) no
O3 S2 C5 C6 . . -16.6(7) no
O3 S2 C5 C9 . . 165.7(6) no
C10 N1 C2 C3 . . -0.2(13) no
C2 N1 C10 C8 . . 179.8(7) no
C2 N1 C10 C9 . . -0.1(11) no
C22 N2 C30 C29 . . -0.9(11) no
C30 N2 C22 C23 . . -1.2(13) no
C22 N2 C30 C28 . . 178.1(7) no
N1 C2 C3 C4 . . 0.9(14) no
C2 C3 C4 C9 . . -1.2(13) no
C3 C4 C9 C5 . . -178.2(8) no
C3 C4 C9 C10 . . 0.9(12) no
C9 C5 C6 C7 . . -1.4(11) no
S2 C5 C9 C4 . . -0.7(10) no
S2 C5 C6 C7 . . -179.2(6) no
C6 C5 C9 C10 . . 2.4(10) no
C6 C5 C9 C4 . . -178.5(7) no
S2 C5 C9 C10 . . -179.9(6) no
C5 C6 C7 C8 . . -1.3(12) no
C5 C6 C7 I2 . . -179.2(6) no
I2 C7 C8 C10 . . -179.2(5) no
C6 C7 C8 O4 . . -178.8(8) no
C6 C7 C8 C10 . . 2.7(11) no
I2 C7 C8 O4 . . -0.8(11) no
O4 C8 C10 N1 . . 0.0(11) no
C7 C8 C10 C9 . . -1.6(11) no
O4 C8 C10 C9 . . 179.8(7) no
C7 C8 C10 N1 . . 178.5(7) no
C4 C9 C10 N1 . . -0.2(11) no
C5 C9 C10 C8 . . -0.9(11) no
C4 C9 C10 C8 . . 179.9(7) no
C5 C9 C10 N1 . . 178.9(7) no
N2 C22 C23 C24 . . 2.3(13) no
C22 C23 C24 C29 . . -1.3(13) no
C23 C24 C29 C25 . . -179.7(8) no
C23 C24 C29 C30 . . -0.7(11) no
S1 C25 C26 C27 . . -177.5(7) no
C29 C25 C26 C27 . . -0.6(12) no
S1 C25 C29 C24 . . -6.3(11) no
S1 C25 C29 C30 . . 174.7(5) no
C26 C25 C29 C30 . . -2.0(11) no
C26 C25 C29 C24 . . 177.0(8) no
C25 C26 C27 C28 . . 3.4(13) no
C25 C26 C27 I1 . . -178.9(6) no
C26 C27 C28 O24 . . 176.0(8) no
I1 C27 C28 O24 . . -1.8(11) no
I1 C27 C28 C30 . . 179.0(5) no
C26 C27 C28 C30 . . -3.2(11) no
C27 C28 C30 C29 . . 0.6(11) no
C27 C28 C30 N2 . . -178.3(7) no
O24 C28 C30 N2 . . 2.4(11) no
O24 C28 C30 C29 . . -178.7(7) no
C24 C29 C30 C28 . . -177.1(7) no
C25 C29 C30 N2 . . -179.1(7) no
C25 C29 C30 C28 . . 2.0(11) no
C24 C29 C30 N2 . . 1.8(10) no
